data_4085206
loop_
_publ_author_name
'Brill, Marcel'
'Rominger, Frank'
'Hofmann, Peter'

_publ_section_title
;
 1,2-Bis(di-tert-butylphosphino)imidazole (dtbpi): A Versatile
 Imidazole-Based, Rigid, Bulky Bisphosphine Ligand for Transition Metals
;
_journal_issue 2
_journal_name_full Organometallics
_journal_page_first 506
_journal_paper_doi 10.1021/om501145b
_journal_volume 34
_journal_year 2015
_chemical_formula_sum 'C19 H38 N2 P2'
_chemical_formula_weight 356.45
_chemical_name_common '1 in manuscript'
_chemical_name_systematic
; 
 ? 
;
_space_group_IT_number 2
_symmetry_cell_setting triclinic
_symmetry_space_group_name_Hall '-P 1'
_symmetry_space_group_name_H-M 'P -1'
_atom_sites_solution_hydrogens geom
_atom_sites_solution_primary direct
_atom_sites_solution_secondary difmap
_audit_creation_method SHELXL-97
_cell_angle_alpha 75.307(7)
_cell_angle_beta 89.800(5)
_cell_angle_gamma 65.470(4)
_cell_formula_units_Z 4
_cell_length_a 11.381(3)
_cell_length_b 13.659(4)
_cell_length_c 16.278(4)
_cell_measurement_reflns_used 2638
_cell_measurement_temperature 200(2)
_cell_measurement_theta_max 22.64
_cell_measurement_theta_min 2.42
_cell_volume 2211.8(10)
_computing_cell_refinement 'Bruker SAINT'
_computing_data_collection 'Bruker APEX2'
_computing_data_reduction 'Bruker SAINT'
_computing_molecular_graphics 'Bruker SHELXTL'
_computing_publication_material 'Bruker SHELXTL'
_computing_structure_refinement 'SHELXL-97 (Sheldrick, 2008)'
_computing_structure_solution 'SHELXS-97 (Sheldrick, 2008)'
_diffrn_ambient_temperature 200(2)
_diffrn_measured_fraction_theta_full 0.992
_diffrn_measured_fraction_theta_max 0.992
_diffrn_measurement_device_type 'Bruker APEX-II Quazar'
_diffrn_measurement_method '\f and \w scans'
_diffrn_radiation_monochromator mirror
_diffrn_radiation_source 'ImuS microsource'
_diffrn_radiation_type MoK\a
_diffrn_radiation_wavelength 0.71073
_diffrn_reflns_av_R_equivalents 0.0773
_diffrn_reflns_av_sigmaI/netI 0.0983
_diffrn_reflns_limit_h_max 12
_diffrn_reflns_limit_h_min -12
_diffrn_reflns_limit_k_max 14
_diffrn_reflns_limit_k_min -14
_diffrn_reflns_limit_l_max 17
_diffrn_reflns_limit_l_min -16
_diffrn_reflns_number 12561
_diffrn_reflns_theta_full 22.82
_diffrn_reflns_theta_max 22.82
_diffrn_reflns_theta_min 1.30
_exptl_absorpt_coefficient_mu 0.199
_exptl_absorpt_correction_T_max 0.9842
_exptl_absorpt_correction_T_min 0.9784
_exptl_absorpt_correction_type multi-scan
_exptl_absorpt_process_details
;
Sheldrick, G. M. (2008). <i>SADABS</i>. University of G\"ottingen,             Germany.
;
_exptl_crystal_colour colourless
_exptl_crystal_density_diffrn 1.070
_exptl_crystal_density_method 'not measured'
_exptl_crystal_description polyhedron
_exptl_crystal_F_000 784
_exptl_crystal_size_max 0.11
_exptl_crystal_size_mid 0.11
_exptl_crystal_size_min 0.08
_refine_diff_density_max 0.365
_refine_diff_density_min -0.269
_refine_diff_density_rms 0.053
_refine_ls_extinction_method none
_refine_ls_goodness_of_fit_ref 1.027
_refine_ls_hydrogen_treatment constr
_refine_ls_matrix_type full
_refine_ls_number_parameters 440
_refine_ls_number_reflns 5968
_refine_ls_number_restraints 0
_refine_ls_restrained_S_all 1.027
_refine_ls_R_factor_all 0.0922
_refine_ls_R_factor_gt 0.0558
_refine_ls_shift/su_max 0.000
_refine_ls_shift/su_mean 0.000
_refine_ls_structure_factor_coef Fsqd
_refine_ls_weighting_details 'calc w=1/[\s^2^(Fo^2^)+(0.0587P)^2^+0.0000P] where P=(Fo^2^+2Fc^2^)/3'
_refine_ls_weighting_scheme calc
_refine_ls_wR_factor_gt 0.1231
_refine_ls_wR_factor_ref 0.1400
_reflns_number_gt 4103
_reflns_number_total 5968
_reflns_threshold_expression >2sigma(I)
_cod_data_source_file om501145b_si_002.cif
_cod_data_source_block mbi19
_cod_depositor_comments
;
The following automatic conversions were performed:

'_symmetry_cell_setting' value 'Triclinic' changed to 'triclinic'
according to
/home/saulius/struct/COD-crude-data--automatic-downloads/rss-feeds/ACS/lib/dictionaries/cif_core.dic
dictionary named 'cif_core.dic' version 2.4.2 from 2011-04-26.

Automatic conversion script
Id: cif_fix_values 2935 2014-11-11 08:27:57Z andrius 

 Adding full bibliography for 4085206--4085216.cif.
;
_cod_original_cell_volume 2211.9(10)
_cod_original_sg_symbol_H-M P-1
_cod_database_code 4085206

loop_
_symmetry_equiv_pos_as_xyz
'x, y, z'
'-x, -y, -z'

loop_
_atom_site_label
_atom_site_type_symbol
_atom_site_fract_x
_atom_site_fract_y
_atom_site_fract_z
_atom_site_U_iso_or_equiv
_atom_site_adp_type
_atom_site_occupancy
_atom_site_symmetry_multiplicity
_atom_site_calc_flag
_atom_site_refinement_flags
P1_1 P 0.41399(12) 0.72973(11) 0.41218(8) 0.0307(4) Uani 1 1 d .
P2_1 P 0.12812(12) 0.70615(11) 0.39790(8) 0.0288(3) Uani 1 1 d .
N1_1 N 0.2907(4) 0.8112(3) 0.3261(2) 0.0281(10) Uani 1 1 d .
C2_1 C 0.1691(4) 0.8083(4) 0.3212(3) 0.0255(12) Uani 1 1 d .
N3_1 N 0.0944(4) 0.8824(3) 0.2508(3) 0.0357(11) Uani 1 1 d .
C4_1 C 0.1689(5) 0.9327(4) 0.2090(3) 0.0381(13) Uani 1 1 d .
H4_1 H 0.1412 0.9888 0.1557 0.046 Uiso 1 1 calc R
C5_1 C 0.2860(5) 0.8917(4) 0.2535(3) 0.0341(13) Uani 1 1 d .
H5_1 H 0.3535 0.9141 0.2380 0.041 Uiso 1 1 calc R
C11_1 C 0.5448(5) 0.6376(4) 0.3588(3) 0.0379(13) Uani 1 1 d .
C12_1 C 0.6705(5) 0.5766(5) 0.4215(4) 0.0609(18) Uani 1 1 d .
H12A_1 H 0.7378 0.5223 0.3976 0.091 Uiso 1 1 calc R
H12B_1 H 0.6534 0.5374 0.4762 0.091 Uiso 1 1 calc R
H12C_1 H 0.7002 0.6313 0.4305 0.091 Uiso 1 1 calc R
C13_1 C 0.4982(5) 0.5501(4) 0.3498(4) 0.0564(17) Uani 1 1 d .
H13A_1 H 0.5678 0.4906 0.3317 0.085 Uiso 1 1 calc R
H13B_1 H 0.4218 0.5858 0.3069 0.085 Uiso 1 1 calc R
H13C_1 H 0.4751 0.5180 0.4049 0.085 Uiso 1 1 calc R
C14_1 C 0.5732(5) 0.6894(4) 0.2707(3) 0.0446(15) Uani 1 1 d .
H14A_1 H 0.6022 0.7466 0.2744 0.067 Uiso 1 1 calc R
H14B_1 H 0.4941 0.7239 0.2302 0.067 Uiso 1 1 calc R
H14C_1 H 0.6416 0.6309 0.2509 0.067 Uiso 1 1 calc R
C15_1 C 0.4633(5) 0.8366(4) 0.4379(3) 0.0395(14) Uani 1 1 d .
C16_1 C 0.5381(6) 0.7786(5) 0.5279(3) 0.0613(18) Uani 1 1 d .
H16A_1 H 0.6244 0.7216 0.5246 0.092 Uiso 1 1 calc R
H16B_1 H 0.4902 0.7429 0.5646 0.092 Uiso 1 1 calc R
H16C_1 H 0.5473 0.8343 0.5520 0.092 Uiso 1 1 calc R
C17_1 C 0.3381(5) 0.9354(5) 0.4440(4) 0.0580(17) Uani 1 1 d .
H17A_1 H 0.3595 0.9899 0.4620 0.087 Uiso 1 1 calc R
H17B_1 H 0.2885 0.9086 0.4859 0.087 Uiso 1 1 calc R
H17C_1 H 0.2858 0.9711 0.3880 0.087 Uiso 1 1 calc R
C18_1 C 0.5461(5) 0.8824(4) 0.3793(3) 0.0464(15) Uani 1 1 d .
H18A_1 H 0.4988 0.9208 0.3218 0.070 Uiso 1 1 calc R
H18B_1 H 0.6285 0.8202 0.3765 0.070 Uiso 1 1 calc R
H18C_1 H 0.5638 0.9352 0.4023 0.070 Uiso 1 1 calc R
C21_1 C 0.0470(5) 0.6603(4) 0.3235(3) 0.0336(13) Uani 1 1 d .
C22_1 C 0.0398(5) 0.5527(4) 0.3770(4) 0.0464(15) Uani 1 1 d .
H22A_1 H -0.0165 0.5700 0.4220 0.070 Uiso 1 1 calc R
H22B_1 H 0.1272 0.4969 0.4032 0.070 Uiso 1 1 calc R
H22C_1 H 0.0041 0.5228 0.3400 0.070 Uiso 1 1 calc R
C23_1 C 0.1409(5) 0.6259(4) 0.2569(3) 0.0455(15) Uani 1 1 d .
H23A_1 H 0.1084 0.5917 0.2219 0.068 Uiso 1 1 calc R
H23B_1 H 0.2272 0.5718 0.2863 0.068 Uiso 1 1 calc R
H23C_1 H 0.1469 0.6923 0.2202 0.068 Uiso 1 1 calc R
C24_1 C -0.0866(5) 0.7432(4) 0.2771(3) 0.0414(14) Uani 1 1 d .
H24A_1 H -0.1157 0.7098 0.2395 0.062 Uiso 1 1 calc R
H24B_1 H -0.0818 0.8114 0.2428 0.062 Uiso 1 1 calc R
H24C_1 H -0.1484 0.7619 0.3189 0.062 Uiso 1 1 calc R
C25_1 C 0.0018(5) 0.7990(4) 0.4546(3) 0.0367(13) Uani 1 1 d .
C26_1 C -0.0691(5) 0.7338(5) 0.5055(4) 0.0553(16) Uani 1 1 d .
H26A_1 H -0.0052 0.6608 0.5406 0.083 Uiso 1 1 calc R
H26B_1 H -0.1239 0.7226 0.4658 0.083 Uiso 1 1 calc R
H26C_1 H -0.1236 0.7761 0.5426 0.083 Uiso 1 1 calc R
C27_1 C 0.0796(6) 0.8187(5) 0.5176(4) 0.0626(18) Uani 1 1 d .
H27A_1 H 0.1260 0.8605 0.4868 0.094 Uiso 1 1 calc R
H27B_1 H 0.1424 0.7465 0.5545 0.094 Uiso 1 1 calc R
H27C_1 H 0.0211 0.8618 0.5528 0.094 Uiso 1 1 calc R
C28_1 C -0.0978(5) 0.9126(4) 0.3990(4) 0.0534(16) Uani 1 1 d .
H28A_1 H -0.1563 0.9536 0.4353 0.080 Uiso 1 1 calc R
H28B_1 H -0.1485 0.9008 0.3571 0.080 Uiso 1 1 calc R
H28C_1 H -0.0525 0.9560 0.3692 0.080 Uiso 1 1 calc R
P1_2 P 0.63841(12) 0.29356(11) 0.10224(9) 0.0315(4) Uani 1 1 d .
P2_2 P 0.34081(12) 0.28793(11) 0.08450(9) 0.0310(4) Uani 1 1 d .
N1_2 N 0.6157(4) 0.1696(3) 0.1296(2) 0.0298(10) Uani 1 1 d .
C2_2 C 0.4947(4) 0.1642(4) 0.1297(3) 0.0267(12) Uani 1 1 d .
N3_2 N 0.5088(4) 0.0605(3) 0.1596(3) 0.0362(11) Uani 1 1 d .
C4_2 C 0.6393(5) -0.0037(4) 0.1807(3) 0.0366(13) Uani 1 1 d .
H4_2 H 0.6784 -0.0828 0.2042 0.044 Uiso 1 1 calc R
C5_2 C 0.7058(5) 0.0601(4) 0.1638(3) 0.0345(13) Uani 1 1 d .
H5_2 H 0.7973 0.0344 0.1736 0.041 Uiso 1 1 calc R
C11_2 C 0.7333(5) 0.2765(4) 0.0071(3) 0.0418(14) Uani 1 1 d .
C12_2 C 0.8446(6) 0.1638(5) 0.0118(4) 0.0598(18) Uani 1 1 d .
H12A_2 H 0.8834 0.1676 -0.0421 0.090 Uiso 1 1 calc R
H12B_2 H 0.8118 0.1063 0.0217 0.090 Uiso 1 1 calc R
H12C_2 H 0.9106 0.1446 0.0590 0.090 Uiso 1 1 calc R
C13_2 C 0.6313(6) 0.3032(6) -0.0656(4) 0.072(2) Uani 1 1 d .
H13A_2 H 0.5588 0.3761 -0.0699 0.108 Uiso 1 1 calc R
H13B_2 H 0.5992 0.2452 -0.0542 0.108 Uiso 1 1 calc R
H13C_2 H 0.6702 0.3055 -0.1194 0.108 Uiso 1 1 calc R
C14_2 C 0.7823(6) 0.3684(5) -0.0131(4) 0.0630(18) Uani 1 1 d .
H14A_2 H 0.8185 0.3710 -0.0679 0.094 Uiso 1 1 calc R
H14B_2 H 0.8499 0.3517 0.0322 0.094 Uiso 1 1 calc R
H14C_2 H 0.7098 0.4410 -0.0165 0.094 Uiso 1 1 calc R
C15_2 C 0.7475(5) 0.2751(4) 0.1978(3) 0.0368(13) Uani 1 1 d .
C16_2 C 0.7373(5) 0.3944(4) 0.1891(4) 0.0536(16) Uani 1 1 d .
H16A_2 H 0.7812 0.3944 0.2408 0.080 Uiso 1 1 calc R
H16B_2 H 0.6456 0.4478 0.1816 0.080 Uiso 1 1 calc R
H16C_2 H 0.7788 0.4163 0.1393 0.080 Uiso 1 1 calc R
C17_2 C 0.6841(5) 0.2431(5) 0.2775(3) 0.0544(16) Uani 1 1 d .
H17A_2 H 0.7299 0.2438 0.3280 0.082 Uiso 1 1 calc R
H17B_2 H 0.6894 0.1679 0.2846 0.082 Uiso 1 1 calc R
H17C_2 H 0.5927 0.2970 0.2706 0.082 Uiso 1 1 calc R
C18_2 C 0.8919(5) 0.1932(5) 0.2103(4) 0.0503(15) Uani 1 1 d .
H18A_2 H 0.9330 0.2143 0.1601 0.075 Uiso 1 1 calc R
H18B_2 H 0.9001 0.1171 0.2176 0.075 Uiso 1 1 calc R
H18C_2 H 0.9349 0.1958 0.2613 0.075 Uiso 1 1 calc R
C21_2 C 0.2699(5) 0.2352(4) 0.0100(3) 0.0392(14) Uani 1 1 d .
C22_2 C 0.1528(6) 0.3394(5) -0.0457(4) 0.065(2) Uani 1 1 d .
H22A_2 H 0.1134 0.3170 -0.0868 0.098 Uiso 1 1 calc R
H22B_2 H 0.1827 0.3947 -0.0766 0.098 Uiso 1 1 calc R
H22C_2 H 0.0882 0.3722 -0.0089 0.098 Uiso 1 1 calc R
C23_2 C 0.2253(5) 0.1445(5) 0.0485(4) 0.0534(16) Uani 1 1 d .
H23A_2 H 0.1590 0.1709 0.0862 0.080 Uiso 1 1 calc R
H23B_2 H 0.2997 0.0769 0.0814 0.080 Uiso 1 1 calc R
H23C_2 H 0.1885 0.1274 0.0026 0.080 Uiso 1 1 calc R
C24_2 C 0.3733(6) 0.1939(5) -0.0482(4) 0.0588(17) Uani 1 1 d .
H24A_2 H 0.4488 0.1280 -0.0145 0.088 Uiso 1 1 calc R
H24B_2 H 0.3999 0.2533 -0.0747 0.088 Uiso 1 1 calc R
H24C_2 H 0.3378 0.1739 -0.0928 0.088 Uiso 1 1 calc R
C25_2 C 0.2514(4) 0.2964(4) 0.1827(3) 0.0338(13) Uani 1 1 d .
C26_2 C 0.1115(5) 0.3872(4) 0.1547(4) 0.0512(16) Uani 1 1 d .
H26A_2 H 0.0710 0.4068 0.2050 0.077 Uiso 1 1 calc R
H26B_2 H 0.0616 0.3590 0.1263 0.077 Uiso 1 1 calc R
H26C_2 H 0.1129 0.4539 0.1149 0.077 Uiso 1 1 calc R
C27_2 C 0.2496(5) 0.1892(4) 0.2397(4) 0.0547(17) Uani 1 1 d .
H27A_2 H 0.3390 0.1320 0.2585 0.082 Uiso 1 1 calc R
H27B_2 H 0.2032 0.1618 0.2074 0.082 Uiso 1 1 calc R
H27C_2 H 0.2054 0.2051 0.2898 0.082 Uiso 1 1 calc R
C28_2 C 0.3228(5) 0.3370(5) 0.2362(4) 0.0535(16) Uani 1 1 d .
H28A_2 H 0.2751 0.3548 0.2846 0.080 Uiso 1 1 calc R
H28B_2 H 0.3284 0.4043 0.2006 0.080 Uiso 1 1 calc R
H28C_2 H 0.4106 0.2781 0.2575 0.080 Uiso 1 1 calc R

loop_
_atom_site_aniso_label
_atom_site_aniso_U_11
_atom_site_aniso_U_22
_atom_site_aniso_U_33
_atom_site_aniso_U_23
_atom_site_aniso_U_13
_atom_site_aniso_U_12
P1_1 0.0251(7) 0.0378(8) 0.0261(8) -0.0055(6) 0.0045(6) -0.0123(6)
P2_1 0.0234(7) 0.0291(7) 0.0287(8) -0.0037(6) 0.0020(6) -0.0088(6)
N1_1 0.027(2) 0.030(2) 0.026(2) -0.007(2) 0.0061(19) -0.0120(19)
C2_1 0.022(3) 0.027(3) 0.026(3) -0.007(2) 0.003(2) -0.009(2)
N3_1 0.029(2) 0.035(2) 0.035(3) -0.002(2) 0.001(2) -0.010(2)
C4_1 0.041(3) 0.034(3) 0.034(3) -0.001(3) 0.008(3) -0.015(3)
C5_1 0.029(3) 0.035(3) 0.036(3) -0.005(3) 0.005(3) -0.014(2)
C11_1 0.029(3) 0.033(3) 0.040(3) -0.005(3) 0.007(3) -0.006(3)
C12_1 0.034(3) 0.059(4) 0.053(4) 0.008(3) 0.002(3) 0.001(3)
C13_1 0.049(4) 0.045(4) 0.070(4) -0.021(3) 0.021(3) -0.014(3)
C14_1 0.035(3) 0.050(4) 0.039(3) -0.015(3) 0.018(3) -0.008(3)
C15_1 0.036(3) 0.055(4) 0.033(3) -0.012(3) 0.010(3) -0.025(3)
C16_1 0.072(4) 0.096(5) 0.040(4) -0.025(4) 0.012(3) -0.055(4)
C17_1 0.059(4) 0.072(4) 0.078(5) -0.053(4) 0.032(4) -0.043(4)
C18_1 0.042(3) 0.055(4) 0.055(4) -0.016(3) 0.008(3) -0.033(3)
C21_1 0.033(3) 0.036(3) 0.034(3) -0.014(3) 0.006(3) -0.014(3)
C22_1 0.053(4) 0.039(3) 0.052(4) -0.006(3) 0.004(3) -0.028(3)
C23_1 0.053(4) 0.050(4) 0.048(4) -0.031(3) 0.021(3) -0.027(3)
C24_1 0.038(3) 0.053(4) 0.034(3) -0.013(3) -0.003(3) -0.019(3)
C25_1 0.035(3) 0.046(3) 0.034(3) -0.015(3) 0.009(3) -0.020(3)
C26_1 0.057(4) 0.065(4) 0.052(4) -0.025(3) 0.029(3) -0.029(3)
C27_1 0.064(4) 0.098(5) 0.049(4) -0.049(4) 0.017(3) -0.041(4)
C28_1 0.054(4) 0.043(4) 0.054(4) -0.019(3) 0.022(3) -0.010(3)
P1_2 0.0274(8) 0.0311(8) 0.0344(8) -0.0074(7) 0.0040(6) -0.0120(6)
P2_2 0.0262(8) 0.0265(7) 0.0356(8) -0.0031(6) -0.0014(6) -0.0099(6)
N1_2 0.025(2) 0.030(2) 0.032(2) -0.007(2) 0.005(2) -0.010(2)
C2_2 0.028(3) 0.026(3) 0.023(3) -0.006(2) 0.004(2) -0.008(2)
N3_2 0.031(3) 0.027(2) 0.044(3) -0.004(2) 0.001(2) -0.009(2)
C4_2 0.027(3) 0.026(3) 0.045(3) -0.006(3) 0.000(3) -0.004(3)
C5_2 0.025(3) 0.033(3) 0.038(3) -0.012(3) 0.006(2) -0.004(3)
C11_2 0.038(3) 0.056(4) 0.033(3) -0.013(3) 0.009(3) -0.022(3)
C12_2 0.070(4) 0.070(4) 0.048(4) -0.028(3) 0.029(3) -0.032(4)
C13_2 0.063(4) 0.116(6) 0.034(4) -0.012(4) 0.003(3) -0.041(4)
C14_2 0.069(4) 0.074(5) 0.057(4) -0.011(4) 0.021(4) -0.046(4)
C15_2 0.032(3) 0.043(3) 0.040(3) -0.017(3) 0.007(3) -0.017(3)
C16_2 0.050(4) 0.062(4) 0.063(4) -0.035(3) 0.011(3) -0.028(3)
C17_2 0.048(4) 0.081(5) 0.042(4) -0.026(3) 0.007(3) -0.029(3)
C18_2 0.036(3) 0.062(4) 0.053(4) -0.018(3) 0.000(3) -0.019(3)
C21_2 0.036(3) 0.048(3) 0.033(3) -0.008(3) 0.004(3) -0.020(3)
C22_2 0.059(4) 0.078(5) 0.050(4) -0.001(4) -0.025(3) -0.030(4)
C23_2 0.059(4) 0.064(4) 0.053(4) -0.019(3) 0.004(3) -0.039(3)
C24_2 0.061(4) 0.090(5) 0.043(4) -0.030(4) 0.011(3) -0.043(4)
C25_2 0.025(3) 0.030(3) 0.041(3) -0.010(3) 0.002(2) -0.007(2)
C26_2 0.034(3) 0.047(4) 0.070(4) -0.022(3) 0.010(3) -0.011(3)
C27_2 0.053(4) 0.047(4) 0.051(4) -0.013(3) 0.023(3) -0.009(3)
C28_2 0.037(3) 0.067(4) 0.059(4) -0.039(3) 0.013(3) -0.012(3)

loop_
_atom_type_symbol
_atom_type_description
_atom_type_scat_dispersion_real
_atom_type_scat_dispersion_imag
_atom_type_scat_source
C C 0.0033 0.0016 'International Tables Vol C Tables 4.2.6.8 and 6.1.1.4'
H H 0.0000 0.0000 'International Tables Vol C Tables 4.2.6.8 and 6.1.1.4'
N N 0.0061 0.0033 'International Tables Vol C Tables 4.2.6.8 and 6.1.1.4'
P P 0.1023 0.0942 'International Tables Vol C Tables 4.2.6.8 and 6.1.1.4'

loop_
_geom_angle_atom_site_label_1
_geom_angle_atom_site_label_2
_geom_angle_atom_site_label_3
_geom_angle
N1_1 P1_1 C11_1 101.4(2)
N1_1 P1_1 C15_1 102.9(2)
C11_1 P1_1 C15_1 109.8(2)
C2_1 P2_1 C21_1 101.2(2)
C2_1 P2_1 C25_1 101.7(2)
C21_1 P2_1 C25_1 110.0(2)
C5_1 N1_1 C2_1 105.3(4)
C5_1 N1_1 P1_1 130.3(3)
C2_1 N1_1 P1_1 124.3(3)
N3_1 C2_1 N1_1 110.7(4)
N3_1 C2_1 P2_1 125.7(4)
N1_1 C2_1 P2_1 123.4(3)
C2_1 N3_1 C4_1 105.6(4)
C5_1 C4_1 N3_1 110.8(4)
C5_1 C4_1 H4_1 124.6
N3_1 C4_1 H4_1 124.6
C4_1 C5_1 N1_1 107.6(4)
C4_1 C5_1 H5_1 126.2
N1_1 C5_1 H5_1 126.2
C14_1 C11_1 C13_1 107.7(5)
C14_1 C11_1 C12_1 109.9(4)
C13_1 C11_1 C12_1 107.8(4)
C14_1 C11_1 P1_1 119.1(3)
C13_1 C11_1 P1_1 103.9(3)
C12_1 C11_1 P1_1 107.9(4)
C11_1 C12_1 H12A_1 109.5
C11_1 C12_1 H12B_1 109.5
H12A_1 C12_1 H12B_1 109.5
C11_1 C12_1 H12C_1 109.5
H12A_1 C12_1 H12C_1 109.5
H12B_1 C12_1 H12C_1 109.5
C11_1 C13_1 H13A_1 109.5
C11_1 C13_1 H13B_1 109.5
H13A_1 C13_1 H13B_1 109.5
C11_1 C13_1 H13C_1 109.5
H13A_1 C13_1 H13C_1 109.5
H13B_1 C13_1 H13C_1 109.5
C11_1 C14_1 H14A_1 109.5
C11_1 C14_1 H14B_1 109.5
H14A_1 C14_1 H14B_1 109.5
C11_1 C14_1 H14C_1 109.5
H14A_1 C14_1 H14C_1 109.5
H14B_1 C14_1 H14C_1 109.5
C17_1 C15_1 C16_1 107.8(5)
C17_1 C15_1 C18_1 108.4(4)
C16_1 C15_1 C18_1 108.6(4)
C17_1 C15_1 P1_1 106.8(3)
C16_1 C15_1 P1_1 104.5(4)
C18_1 C15_1 P1_1 120.2(4)
C15_1 C16_1 H16A_1 109.5
C15_1 C16_1 H16B_1 109.5
H16A_1 C16_1 H16B_1 109.5
C15_1 C16_1 H16C_1 109.5
H16A_1 C16_1 H16C_1 109.5
H16B_1 C16_1 H16C_1 109.5
C15_1 C17_1 H17A_1 109.5
C15_1 C17_1 H17B_1 109.5
H17A_1 C17_1 H17B_1 109.5
C15_1 C17_1 H17C_1 109.5
H17A_1 C17_1 H17C_1 109.5
H17B_1 C17_1 H17C_1 109.5
C15_1 C18_1 H18A_1 109.5
C15_1 C18_1 H18B_1 109.5
H18A_1 C18_1 H18B_1 109.5
C15_1 C18_1 H18C_1 109.5
H18A_1 C18_1 H18C_1 109.5
H18B_1 C18_1 H18C_1 109.5
C24_1 C21_1 C23_1 108.9(4)
C24_1 C21_1 C22_1 109.5(4)
C23_1 C21_1 C22_1 106.5(4)
C24_1 C21_1 P2_1 118.0(3)
C23_1 C21_1 P2_1 106.7(3)
C22_1 C21_1 P2_1 106.6(3)
C21_1 C22_1 H22A_1 109.5
C21_1 C22_1 H22B_1 109.5
H22A_1 C22_1 H22B_1 109.5
C21_1 C22_1 H22C_1 109.5
H22A_1 C22_1 H22C_1 109.5
H22B_1 C22_1 H22C_1 109.5
C21_1 C23_1 H23A_1 109.5
C21_1 C23_1 H23B_1 109.5
H23A_1 C23_1 H23B_1 109.5
C21_1 C23_1 H23C_1 109.5
H23A_1 C23_1 H23C_1 109.5
H23B_1 C23_1 H23C_1 109.5
C21_1 C24_1 H24A_1 109.5
C21_1 C24_1 H24B_1 109.5
H24A_1 C24_1 H24B_1 109.5
C21_1 C24_1 H24C_1 109.5
H24A_1 C24_1 H24C_1 109.5
H24B_1 C24_1 H24C_1 109.5
C27_1 C25_1 C28_1 108.7(5)
C27_1 C25_1 C26_1 107.7(4)
C28_1 C25_1 C26_1 109.6(4)
C27_1 C25_1 P2_1 104.5(4)
C28_1 C25_1 P2_1 116.9(4)
C26_1 C25_1 P2_1 109.1(4)
C25_1 C26_1 H26A_1 109.5
C25_1 C26_1 H26B_1 109.5
H26A_1 C26_1 H26B_1 109.5
C25_1 C26_1 H26C_1 109.5
H26A_1 C26_1 H26C_1 109.5
H26B_1 C26_1 H26C_1 109.5
C25_1 C27_1 H27A_1 109.5
C25_1 C27_1 H27B_1 109.5
H27A_1 C27_1 H27B_1 109.5
C25_1 C27_1 H27C_1 109.5
H27A_1 C27_1 H27C_1 109.5
H27B_1 C27_1 H27C_1 109.5
C25_1 C28_1 H28A_1 109.5
C25_1 C28_1 H28B_1 109.5
H28A_1 C28_1 H28B_1 109.5
C25_1 C28_1 H28C_1 109.5
H28A_1 C28_1 H28C_1 109.5
H28B_1 C28_1 H28C_1 109.5
N1_2 P1_2 C15_2 102.8(2)
N1_2 P1_2 C11_2 101.5(2)
C15_2 P1_2 C11_2 110.2(2)
C2_2 P2_2 C21_2 101.1(2)
C2_2 P2_2 C25_2 100.9(2)
C21_2 P2_2 C25_2 110.7(2)
C5_2 N1_2 C2_2 104.6(4)
C5_2 N1_2 P1_2 129.5(3)
C2_2 N1_2 P1_2 125.5(3)
N3_2 C2_2 N1_2 111.4(4)
N3_2 C2_2 P2_2 125.9(4)
N1_2 C2_2 P2_2 122.5(3)
C2_2 N3_2 C4_2 105.7(4)
C5_2 C4_2 N3_2 111.0(4)
C5_2 C4_2 H4_2 124.5
N3_2 C4_2 H4_2 124.5
C4_2 C5_2 N1_2 107.2(4)
C4_2 C5_2 H5_2 126.4
N1_2 C5_2 H5_2 126.4
C12_2 C11_2 C13_2 108.3(5)
C12_2 C11_2 C14_2 109.9(4)
C13_2 C11_2 C14_2 108.1(5)
C12_2 C11_2 P1_2 118.9(4)
C13_2 C11_2 P1_2 104.0(4)
C14_2 C11_2 P1_2 107.0(4)
C11_2 C12_2 H12A_2 109.5
C11_2 C12_2 H12B_2 109.5
H12A_2 C12_2 H12B_2 109.5
C11_2 C12_2 H12C_2 109.5
H12A_2 C12_2 H12C_2 109.5
H12B_2 C12_2 H12C_2 109.5
C11_2 C13_2 H13A_2 109.5
C11_2 C13_2 H13B_2 109.5
H13A_2 C13_2 H13B_2 109.5
C11_2 C13_2 H13C_2 109.5
H13A_2 C13_2 H13C_2 109.5
H13B_2 C13_2 H13C_2 109.5
C11_2 C14_2 H14A_2 109.5
C11_2 C14_2 H14B_2 109.5
H14A_2 C14_2 H14B_2 109.5
C11_2 C14_2 H14C_2 109.5
H14A_2 C14_2 H14C_2 109.5
H14B_2 C14_2 H14C_2 109.5
C18_2 C15_2 C17_2 109.3(4)
C18_2 C15_2 C16_2 108.4(4)
C17_2 C15_2 C16_2 107.8(5)
C18_2 C15_2 P1_2 119.9(4)
C17_2 C15_2 P1_2 106.6(3)
C16_2 C15_2 P1_2 104.3(3)
C15_2 C16_2 H16A_2 109.5
C15_2 C16_2 H16B_2 109.5
H16A_2 C16_2 H16B_2 109.5
C15_2 C16_2 H16C_2 109.5
H16A_2 C16_2 H16C_2 109.5
H16B_2 C16_2 H16C_2 109.5
C15_2 C17_2 H17A_2 109.5
C15_2 C17_2 H17B_2 109.5
H17A_2 C17_2 H17B_2 109.5
C15_2 C17_2 H17C_2 109.5
H17A_2 C17_2 H17C_2 109.5
H17B_2 C17_2 H17C_2 109.5
C15_2 C18_2 H18A_2 109.5
C15_2 C18_2 H18B_2 109.5
H18A_2 C18_2 H18B_2 109.5
C15_2 C18_2 H18C_2 109.5
H18A_2 C18_2 H18C_2 109.5
H18B_2 C18_2 H18C_2 109.5
C24_2 C21_2 C23_2 109.4(5)
C24_2 C21_2 C22_2 107.7(4)
C23_2 C21_2 C22_2 108.8(4)
C24_2 C21_2 P2_2 105.9(3)
C23_2 C21_2 P2_2 118.6(4)
C22_2 C21_2 P2_2 106.0(4)
C21_2 C22_2 H22A_2 109.5
C21_2 C22_2 H22B_2 109.5
H22A_2 C22_2 H22B_2 109.5
C21_2 C22_2 H22C_2 109.5
H22A_2 C22_2 H22C_2 109.5
H22B_2 C22_2 H22C_2 109.5
C21_2 C23_2 H23A_2 109.5
C21_2 C23_2 H23B_2 109.5
H23A_2 C23_2 H23B_2 109.5
C21_2 C23_2 H23C_2 109.5
H23A_2 C23_2 H23C_2 109.5
H23B_2 C23_2 H23C_2 109.5
C21_2 C24_2 H24A_2 109.5
C21_2 C24_2 H24B_2 109.5
H24A_2 C24_2 H24B_2 109.5
C21_2 C24_2 H24C_2 109.5
H24A_2 C24_2 H24C_2 109.5
H24B_2 C24_2 H24C_2 109.5
C27_2 C25_2 C28_2 107.6(4)
C27_2 C25_2 C26_2 109.7(4)
C28_2 C25_2 C26_2 108.5(4)
C27_2 C25_2 P2_2 118.5(4)
C28_2 C25_2 P2_2 103.6(3)
C26_2 C25_2 P2_2 108.4(4)
C25_2 C26_2 H26A_2 109.5
C25_2 C26_2 H26B_2 109.5
H26A_2 C26_2 H26B_2 109.5
C25_2 C26_2 H26C_2 109.5
H26A_2 C26_2 H26C_2 109.5
H26B_2 C26_2 H26C_2 109.5
C25_2 C27_2 H27A_2 109.5
C25_2 C27_2 H27B_2 109.5
H27A_2 C27_2 H27B_2 109.5
C25_2 C27_2 H27C_2 109.5
H27A_2 C27_2 H27C_2 109.5
H27B_2 C27_2 H27C_2 109.5
C25_2 C28_2 H28A_2 109.5
C25_2 C28_2 H28B_2 109.5
H28A_2 C28_2 H28B_2 109.5
C25_2 C28_2 H28C_2 109.5
H28A_2 C28_2 H28C_2 109.5
H28B_2 C28_2 H28C_2 109.5

loop_
_geom_bond_atom_site_label_1
_geom_bond_atom_site_label_2
_geom_bond_distance
P1_1 N1_1 1.759(4)
P1_1 C11_1 1.883(5)
P1_1 C15_1 1.901(5)
P2_1 C2_1 1.838(5)
P2_1 C21_1 1.894(5)
P2_1 C25_1 1.897(5)
N1_1 C5_1 1.379(6)
N1_1 C2_1 1.403(5)
C2_1 N3_1 1.328(6)
N3_1 C4_1 1.378(6)
C4_1 C5_1 1.340(6)
C4_1 H4_1 0.9500
C5_1 H5_1 0.9500
C11_1 C14_1 1.528(7)
C11_1 C13_1 1.532(7)
C11_1 C12_1 1.540(7)
C12_1 H12A_1 0.9800
C12_1 H12B_1 0.9800
C12_1 H12C_1 0.9800
C13_1 H13A_1 0.9800
C13_1 H13B_1 0.9800
C13_1 H13C_1 0.9800
C14_1 H14A_1 0.9800
C14_1 H14B_1 0.9800
C14_1 H14C_1 0.9800
C15_1 C17_1 1.527(7)
C15_1 C16_1 1.535(7)
C15_1 C18_1 1.540(6)
C16_1 H16A_1 0.9800
C16_1 H16B_1 0.9800
C16_1 H16C_1 0.9800
C17_1 H17A_1 0.9800
C17_1 H17B_1 0.9800
C17_1 H17C_1 0.9800
C18_1 H18A_1 0.9800
C18_1 H18B_1 0.9800
C18_1 H18C_1 0.9800
C21_1 C24_1 1.519(6)
C21_1 C23_1 1.540(7)
C21_1 C22_1 1.542(6)
C22_1 H22A_1 0.9800
C22_1 H22B_1 0.9800
C22_1 H22C_1 0.9800
C23_1 H23A_1 0.9800
C23_1 H23B_1 0.9800
C23_1 H23C_1 0.9800
C24_1 H24A_1 0.9800
C24_1 H24B_1 0.9800
C24_1 H24C_1 0.9800
C25_1 C27_1 1.500(7)
C25_1 C28_1 1.531(7)
C25_1 C26_1 1.533(7)
C26_1 H26A_1 0.9800
C26_1 H26B_1 0.9800
C26_1 H26C_1 0.9800
C27_1 H27A_1 0.9800
C27_1 H27B_1 0.9800
C27_1 H27C_1 0.9800
C28_1 H28A_1 0.9800
C28_1 H28B_1 0.9800
C28_1 H28C_1 0.9800
P1_2 N1_2 1.764(4)
P1_2 C15_2 1.892(5)
P1_2 C11_2 1.892(5)
P2_2 C2_2 1.840(5)
P2_2 C21_2 1.891(5)
P2_2 C25_2 1.894(5)
N1_2 C5_2 1.380(6)
N1_2 C2_2 1.409(5)
C2_2 N3_2 1.316(6)
N3_2 C4_2 1.365(6)
C4_2 C5_2 1.354(7)
C4_2 H4_2 0.9500
C5_2 H5_2 0.9500
C11_2 C12_2 1.517(7)
C11_2 C13_2 1.522(7)
C11_2 C14_2 1.538(7)
C12_2 H12A_2 0.9800
C12_2 H12B_2 0.9800
C12_2 H12C_2 0.9800
C13_2 H13A_2 0.9800
C13_2 H13B_2 0.9800
C13_2 H13C_2 0.9800
C14_2 H14A_2 0.9800
C14_2 H14B_2 0.9800
C14_2 H14C_2 0.9800
C15_2 C18_2 1.535(7)
C15_2 C17_2 1.536(7)
C15_2 C16_2 1.555(7)
C16_2 H16A_2 0.9800
C16_2 H16B_2 0.9800
C16_2 H16C_2 0.9800
C17_2 H17A_2 0.9800
C17_2 H17B_2 0.9800
C17_2 H17C_2 0.9800
C18_2 H18A_2 0.9800
C18_2 H18B_2 0.9800
C18_2 H18C_2 0.9800
C21_2 C24_2 1.519(7)
C21_2 C23_2 1.520(7)
C21_2 C22_2 1.550(7)
C22_2 H22A_2 0.9800
C22_2 H22B_2 0.9800
C22_2 H22C_2 0.9800
C23_2 H23A_2 0.9800
C23_2 H23B_2 0.9800
C23_2 H23C_2 0.9800
C24_2 H24A_2 0.9800
C24_2 H24B_2 0.9800
C24_2 H24C_2 0.9800
C25_2 C27_2 1.531(7)
C25_2 C28_2 1.533(7)
C25_2 C26_2 1.536(6)
C26_2 H26A_2 0.9800
C26_2 H26B_2 0.9800
C26_2 H26C_2 0.9800
C27_2 H27A_2 0.9800
C27_2 H27B_2 0.9800
C27_2 H27C_2 0.9800
C28_2 H28A_2 0.9800
C28_2 H28B_2 0.9800
C28_2 H28C_2 0.9800

loop_
_geom_torsion_atom_site_label_1
_geom_torsion_atom_site_label_2
_geom_torsion_atom_site_label_3
_geom_torsion_atom_site_label_4
_geom_torsion
C11_1 P1_1 N1_1 C5_1 -67.9(5)
C15_1 P1_1 N1_1 C5_1 45.7(5)
C11_1 P1_1 N1_1 C2_1 115.2(4)
C15_1 P1_1 N1_1 C2_1 -131.2(4)
C5_1 N1_1 C2_1 N3_1 -0.4(5)
P1_1 N1_1 C2_1 N3_1 177.1(3)
C5_1 N1_1 C2_1 P2_1 174.6(4)
P1_1 N1_1 C2_1 P2_1 -7.9(6)
C21_1 P2_1 C2_1 N3_1 39.9(5)
C25_1 P2_1 C2_1 N3_1 -73.5(5)
C21_1 P2_1 C2_1 N1_1 -134.3(4)
C25_1 P2_1 C2_1 N1_1 112.2(4)
N1_1 C2_1 N3_1 C4_1 0.9(5)
P2_1 C2_1 N3_1 C4_1 -173.9(4)
C2_1 N3_1 C4_1 C5_1 -1.1(6)
N3_1 C4_1 C5_1 N1_1 0.9(6)
C2_1 N1_1 C5_1 C4_1 -0.3(5)
P1_1 N1_1 C5_1 C4_1 -177.6(4)
N1_1 P1_1 C11_1 C14_1 42.9(4)
C15_1 P1_1 C11_1 C14_1 -65.4(5)
N1_1 P1_1 C11_1 C13_1 -76.8(4)
C15_1 P1_1 C11_1 C13_1 174.9(3)
N1_1 P1_1 C11_1 C12_1 169.0(3)
C15_1 P1_1 C11_1 C12_1 60.7(4)
N1_1 P1_1 C15_1 C17_1 48.9(4)
C11_1 P1_1 C15_1 C17_1 156.2(4)
N1_1 P1_1 C15_1 C16_1 163.0(3)
C11_1 P1_1 C15_1 C16_1 -89.7(4)
N1_1 P1_1 C15_1 C18_1 -74.9(4)
C11_1 P1_1 C15_1 C18_1 32.4(5)
C2_1 P2_1 C21_1 C24_1 -71.0(4)
C25_1 P2_1 C21_1 C24_1 36.0(4)
C2_1 P2_1 C21_1 C23_1 51.9(4)
C25_1 P2_1 C21_1 C23_1 158.9(3)
C2_1 P2_1 C21_1 C22_1 165.4(3)
C25_1 P2_1 C21_1 C22_1 -87.6(4)
C2_1 P2_1 C25_1 C27_1 -79.3(4)
C21_1 P2_1 C25_1 C27_1 174.1(4)
C2_1 P2_1 C25_1 C28_1 40.9(4)
C21_1 P2_1 C25_1 C28_1 -65.8(4)
C2_1 P2_1 C25_1 C26_1 165.8(4)
C21_1 P2_1 C25_1 C26_1 59.2(4)
C15_2 P1_2 N1_2 C5_2 -45.0(5)
C11_2 P1_2 N1_2 C5_2 69.1(5)
C15_2 P1_2 N1_2 C2_2 127.0(4)
C11_2 P1_2 N1_2 C2_2 -118.9(4)
C5_2 N1_2 C2_2 N3_2 -1.3(5)
P1_2 N1_2 C2_2 N3_2 -174.9(3)
C5_2 N1_2 C2_2 P2_2 -176.4(3)
P1_2 N1_2 C2_2 P2_2 9.9(6)
C21_2 P2_2 C2_2 N3_2 -46.7(5)
C25_2 P2_2 C2_2 N3_2 67.1(5)
C21_2 P2_2 C2_2 N1_2 127.7(4)
C25_2 P2_2 C2_2 N1_2 -118.5(4)
N1_2 C2_2 N3_2 C4_2 0.9(6)
P2_2 C2_2 N3_2 C4_2 175.9(4)
C2_2 N3_2 C4_2 C5_2 -0.2(6)
N3_2 C4_2 C5_2 N1_2 -0.7(6)
C2_2 N1_2 C5_2 C4_2 1.1(5)
P1_2 N1_2 C5_2 C4_2 174.4(4)
N1_2 P1_2 C11_2 C12_2 -44.4(5)
C15_2 P1_2 C11_2 C12_2 64.1(5)
N1_2 P1_2 C11_2 C13_2 76.2(4)
C15_2 P1_2 C11_2 C13_2 -175.3(4)
N1_2 P1_2 C11_2 C14_2 -169.5(3)
C15_2 P1_2 C11_2 C14_2 -61.0(4)
N1_2 P1_2 C15_2 C18_2 74.5(4)
C11_2 P1_2 C15_2 C18_2 -33.1(5)
N1_2 P1_2 C15_2 C17_2 -50.2(4)
C11_2 P1_2 C15_2 C17_2 -157.8(4)
N1_2 P1_2 C15_2 C16_2 -164.1(3)
C11_2 P1_2 C15_2 C16_2 88.4(4)
C2_2 P2_2 C21_2 C24_2 -54.7(4)
C25_2 P2_2 C21_2 C24_2 -160.9(3)
C2_2 P2_2 C21_2 C23_2 68.6(4)
C25_2 P2_2 C21_2 C23_2 -37.7(5)
C2_2 P2_2 C21_2 C22_2 -168.9(4)
C25_2 P2_2 C21_2 C22_2 84.8(4)
C2_2 P2_2 C25_2 C27_2 -46.9(4)
C21_2 P2_2 C25_2 C27_2 59.5(4)
C2_2 P2_2 C25_2 C28_2 72.2(4)
C21_2 P2_2 C25_2 C28_2 178.6(3)
C2_2 P2_2 C25_2 C26_2 -172.7(3)
C21_2 P2_2 C25_2 C26_2 -66.3(4)
